data_4323528
loop_
_publ_author_name
'Pertti Homanen'
'Matti Haukka'
'Markku Ahlgr\'en'
'Tapani A. Pakkanen'

_publ_contact_author
;
        Tapani A. Pakkanen
       Department of Chemistry
        University of Joensuu
        P.O. Box 111
        FIN-80101, Joensuu
        Finland
;
_publ_contact_author_email tap@joyl.joensuu.fi
_publ_contact_author_fax '358 13 2513344'
_publ_contact_author_phone '358 13 2513345'
_publ_section_title
;
 Formation of Ruthenium Nitrosyl Complexes: Reactions of Ru(bpy)(CO)2Cl2
 and Its Methyl-Substituted Analogues Ru(4,4'-dmbpy)(CO)2Cl2 and
 Ru(6,6'-dmbpy)(CO)2Cl2 in Oxidizing Acidic Solutions
;
_journal_name_full 'Inorganic Chemistry'
_journal_page_first 3794
_journal_page_last 3797
_journal_paper_doi 10.1021/ic970007q
_journal_volume 36
_journal_year 1997
_chemical_compound_source HCl/HNO3
_chemical_formula_structural (RuCl5(NO))(H3O)2
_chemical_formula_sum 'Cl5 H6 N O3 Ru'
_chemical_formula_weight 346.38
_chemical_name_systematic
;
Dioxonium pentachloronitrosylruthenate(II)
;
_space_group_IT_number 33
_symmetry_cell_setting orthorhombic
_symmetry_space_group_name_Hall 'P 2c -2n'
_symmetry_space_group_name_H-M 'P n a 21'
_atom_sites_solution_hydrogens geom
_atom_sites_solution_primary direct
_atom_sites_solution_secondary difmap
_audit_creation_method SHELXL
_cell_angle_alpha 90.00
_cell_angle_beta 90.00
_cell_angle_gamma 90.00
_cell_formula_units_Z 4
_cell_length_a 13.462(5)
_cell_length_b 6.910(3)
_cell_length_c 10.526(3)
_cell_measurement_temperature 293(2)
_cell_volume 979.2(6)
_computing_cell_refinement
;
P3/P4 Diffractometer Program V4.27 (Siemens 1989-1991)
;
_computing_data_collection
;
P3/P4 Diffractometer Program V4.27 (Siemens 1989-1991)
;
_computing_data_reduction
;
P3/P4 Diffractometer Program V4.27 (Siemens 1989-1991)
;
_computing_molecular_graphics 'SHELXTL PLUS (Siemens 1990)'
_computing_publication_material 'SHELXTL PLUS (Siemens 1990)'
_computing_structure_refinement 'SHELXL-93 (Sheldrick, 1993)'
_computing_structure_solution 'SHELXS-86 (Sheldrick, 1990)'
_diffrn_ambient_temperature 293(2)
_diffrn_measurement_device 'Syntex P2(1)'
_diffrn_measurement_method 'omega scan'
_diffrn_radiation_monochromator graphite
_diffrn_radiation_source 'fine-focus sealed tube'
_diffrn_radiation_type MoK\a
_diffrn_radiation_wavelength 0.71073
_diffrn_reflns_av_R_equivalents 0.0000
_diffrn_reflns_av_sigmaI/netI 0.0416
_diffrn_reflns_limit_h_max 17
_diffrn_reflns_limit_h_min 0
_diffrn_reflns_limit_k_max 8
_diffrn_reflns_limit_k_min 0
_diffrn_reflns_limit_l_max 13
_diffrn_reflns_limit_l_min 0
_diffrn_reflns_number 1184
_diffrn_reflns_theta_max 27.53
_diffrn_reflns_theta_min 3.03
_diffrn_standards_interval_count 97
_diffrn_standards_number 3
_exptl_absorpt_coefficient_mu 2.921
_exptl_crystal_colour 'DARK RED'
_exptl_crystal_density_diffrn 2.350
_exptl_crystal_description PLATE
_exptl_crystal_F_000 664
_exptl_crystal_size_max 0.2
_exptl_crystal_size_mid 0.4
_exptl_crystal_size_min 0.5
_refine_diff_density_max 1.644
_refine_diff_density_min -0.804
_refine_diff_density_rms 0.212
_refine_ls_abs_structure_details 'Flack H D (1983), Acta Cryst. A39, 876-881'
_refine_ls_abs_structure_Flack -0.19(27)
_refine_ls_extinction_method none
_refine_ls_goodness_of_fit_all 0.935
_refine_ls_goodness_of_fit_obs 1.016
_refine_ls_hydrogen_treatment isotropic
_refine_ls_matrix_type full
_refine_ls_number_parameters 91
_refine_ls_number_reflns 1184
_refine_ls_number_restraints 1
_refine_ls_restrained_S_all 0.935
_refine_ls_restrained_S_obs 1.016
_refine_ls_R_factor_all 0.0580
_refine_ls_R_factor_obs 0.0427
_refine_ls_shift/esd_max 0.000
_refine_ls_shift/esd_mean 0.000
_refine_ls_structure_factor_coef Fsqd
_refine_ls_weighting_details 'w=1/[\s^2^(Fo^2^)+(0.0669P)^2^+0.0000P] where P=(Fo^2^+2Fc^2^)/3'
_refine_ls_weighting_scheme calc
_refine_ls_wR_factor_all 0.1039
_refine_ls_wR_factor_obs 0.0976
_reflns_number_observed 906
_reflns_number_total 1184
_reflns_observed_criterion >2sigma(I)
_cod_data_source_file ic970007q_1.cif
_cod_data_source_block Pentachloronitrosylruthenate
_cod_depositor_comments
;
The following automatic conversions were performed:

'_refine_ls_weighting_scheme' value 'calc
w=1/[\s^2^(Fo^2^)+(0.0669P)^2^+0.0000P] where P=(Fo^2^+2Fc^2^)/3' was
changed to 'calc'. New tag '_refine_ls_weighting_details' was
created. The value of the new tag was set to
'w=1/[\s^2^(Fo^2^)+(0.0669P)^2^+0.0000P] where P=(Fo^2^+2Fc^2^)/3'.

Automatic conversion script
Id: cif_fix_values 3143 2015-03-26 13:38:13Z robertas 
;
_cod_original_formula_sum 'H6 Cl5 N O3 Ru'
_cod_database_code 4323528

loop_
_symmetry_equiv_pos_as_xyz
'x, y, z'
'-x, -y, z+1/2'
'x+1/2, -y+1/2, z'
'-x+1/2, y+1/2, z+1/2'

loop_
_atom_site_aniso_label
_atom_site_aniso_U_11
_atom_site_aniso_U_22
_atom_site_aniso_U_33
_atom_site_aniso_U_23
_atom_site_aniso_U_13
_atom_site_aniso_U_12
Ru1 0.0264(3) 0.0279(4) 0.0134(3) -0.0001(13) 0.0001(11) -0.0009(3)
Cl1 0.0323(10) 0.0373(11) 0.0275(11) -0.008(3) -0.008(4) -0.0077(9)
Cl2 0.058(5) 0.024(3) 0.014(3) 0.000(2) -0.001(2) -0.001(3)
Cl3 0.0367(11) 0.0345(11) 0.0336(11) 0.001(4) -0.011(4) 0.0090(10)
Cl4 0.027(3) 0.078(5) 0.014(3) 0.001(3) 0.002(2) -0.008(3)
Cl5 0.0390(11) 0.0332(11) 0.0345(11) 0.008(4) 0.007(4) 0.0071(9)
N1 0.029(3) 0.034(4) 0.006(5) 0.008(8) 0.000(8) 0.007(3)
O1 0.049(4) 0.044(4) 0.037(5) -0.002(10) 0.029(9) -0.014(4)
O2 0.032(6) 0.030(6) 0.024(5) 0.012(5) 0.012(5) 0.004(5)
O3 0.103(17) 0.139(20) 0.095(16) -0.019(14) 0.041(12) 0.019(15)

loop_
_atom_site_label
_atom_site_type_symbol
_atom_site_fract_x
_atom_site_fract_y
_atom_site_fract_z
_atom_site_U_iso_or_equiv
_atom_site_thermal_displace_type
_atom_site_occupancy
_atom_site_calc_flag
_atom_site_refinement_flags
_atom_site_disorder_group
Ru1 Ru 0.10830(4) 0.17416(9) 0.0034(4) 0.0226(2) Uani 1 d . .
Cl1 Cl 0.24458(15) 0.3900(3) 0.0010(9) 0.0323(5) Uani 1 d . .
Cl2 Cl 0.1112(5) 0.1801(9) -0.2217(2) 0.032(2) Uani 1 d . .
Cl3 Cl 0.0024(2) 0.4493(3) 0.0039(11) 0.0349(5) Uani 1 d . .
Cl4 Cl 0.1112(5) 0.1821(12) 0.2295(3) 0.040(2) Uani 1 d . .
Cl5 Cl 0.2261(2) -0.0813(3) 0.0044(10) 0.0355(5) Uani 1 d . .
N1 N 0.0106(5) 0.0099(10) 0.0098(26) 0.023(2) Uani 1 d . .
O1 O -0.0500(5) -0.1035(10) 0.0084(23) 0.044(2) Uani 1 d . .
O2 O -0.1427(10) 0.3347(17) -0.2487(13) 0.029(3) Uani 1 d . .
O3 O 0.3617(18) 0.1645(38) 0.2520(25) 0.112(8) Uani 1 d . .

loop_
_atom_type_symbol
_atom_type_description
_atom_type_scat_dispersion_real
_atom_type_scat_dispersion_imag
_atom_type_scat_source
N N 0.0061 0.0033 'International Tables Vol C Tables 4.2.6.8 and 6.1.1.4'
H H 0.0000 0.0000 'International Tables Vol C Tables 4.2.6.8 and 6.1.1.4'
O O 0.0106 0.0060 'International Tables Vol C Tables 4.2.6.8 and 6.1.1.4'
Cl Cl 0.1484 0.1585 'International Tables Vol C Tables 4.2.6.8 and 6.1.1.4'
Ru Ru -1.2594 0.8363 'International Tables Vol C Tables 4.2.6.8 and 6.1.1.4'

loop_
_geom_angle_atom_site_label_1
_geom_angle_atom_site_label_2
_geom_angle_atom_site_label_3
_geom_angle
_geom_angle_site_symmetry_1
_geom_angle_site_symmetry_3
_geom_angle_publ_flag
N1 Ru1 Cl1 177.7(7) . . ?
N1 Ru1 Cl2 93.6(9) . . ?
Cl1 Ru1 Cl2 88.0(3) . . ?
N1 Ru1 Cl5 91.1(2) . . ?
Cl1 Ru1 Cl5 87.18(9) . . ?
Cl2 Ru1 Cl5 90.3(3) . . ?
N1 Ru1 Cl3 93.9(2) . . ?
Cl1 Ru1 Cl3 87.75(8) . . ?
Cl2 Ru1 Cl3 89.9(3) . . ?
Cl5 Ru1 Cl3 174.91(8) . . ?
N1 Ru1 Cl4 89.3(9) . . ?
Cl1 Ru1 Cl4 89.1(3) . . ?
Cl2 Ru1 Cl4 177.02(9) . . ?
Cl5 Ru1 Cl4 90.1(3) . . ?
Cl3 Ru1 Cl4 89.4(3) . . ?
O1 N1 Ru1 175.7(21) . . ?

loop_
_geom_bond_atom_site_label_1
_geom_bond_atom_site_label_2
_geom_bond_distance
_geom_bond_site_symmetry_2
_geom_bond_publ_flag
Ru1 N1 1.738(7) . ?
Ru1 Cl1 2.365(2) . ?
Ru1 Cl2 2.370(6) . ?
Ru1 Cl5 2.373(2) . ?
Ru1 Cl3 2.377(2) . ?
Ru1 Cl4 2.381(6) . ?
N1 O1 1.132(9) . ?
